data_2008062
loop_
_publ_author_name
'Poonia, Narinder Singh'
Hundal,Geeta
'Obrai, Sangeeta'
'Hundal, Maninder Singh'

_publ_section_title
(2,5,8,11,14-Pentaoxapentadecane-\k^5^<i>O</i>)bis(2,4,6-trinitrophenolato-<i>O</i>^1^,<i>O</i>^2^)calcium(II)
_journal_issue 1
_journal_name_full 'Acta Crystallographica Section C'
_journal_page_first 26
_journal_page_last 28
_journal_paper_doi 10.1107/S0108270198005721
_journal_volume 55
_journal_year 1999
_chemical_formula_iupac '[Ca (C6 H2 N3 O7)2 (C10 H22 O5)]'
_chemical_formula_moiety 'C22 H26 Ca N6 O19'
_chemical_formula_sum 'C22 H26 Ca N6 O19'
_chemical_formula_weight 718.57
_chemical_name_systematic '2,5,8,11,14-pentaoxapentadecanecalcium(II) (2,4,6-trinitrophenolate)'
_space_group_IT_number 2
_symmetry_cell_setting triclinic
_symmetry_space_group_name_Hall '-P 1'
_symmetry_space_group_name_H-M 'P -1'
_audit_creation_method SHELXL
_cell_angle_alpha 99.79(3)
_cell_angle_beta 95.90(3)
_cell_angle_gamma 102.93(3)
_cell_formula_units_Z 2
_cell_length_a 8.736(2)
_cell_length_b 9.655(2)
_cell_length_c 18.773(4)
_cell_measurement_reflns_used 25
_cell_measurement_temperature 293(2)
_cell_measurement_theta_max 25
_cell_measurement_theta_min 20
_cell_volume 1504.4(6)
_computing_cell_refinement XSCANS
_computing_data_collection 'XSCANS (Siemens, 1994)'
_computing_data_reduction 'XPREP in SHELXTL/PC (Sheldrick, 1995)'
_computing_molecular_graphics SHELXTL/PC
_computing_publication_material SHELXTL/PC
_computing_structure_refinement 'SHELXL93 (Sheldrick, 1993)'
_computing_structure_solution 'SHELXS86 (Sheldrick, 1990)'
_diffrn_ambient_temperature 293(2)
_diffrn_measurement_device 'Siemens P4'
_diffrn_measurement_method 2\q-\q
_diffrn_radiation_monochromator graphite
_diffrn_radiation_source 'fine-focus sealed tube'
_diffrn_radiation_type MoK\a
_diffrn_radiation_wavelength 0.71073
_diffrn_reflns_av_R_equivalents 0.044
_diffrn_reflns_av_sigmaI/netI 0.0652
_diffrn_reflns_limit_h_max 8
_diffrn_reflns_limit_h_min 0
_diffrn_reflns_limit_k_max 10
_diffrn_reflns_limit_k_min -12
_diffrn_reflns_limit_l_max 20
_diffrn_reflns_limit_l_min -20
_diffrn_reflns_number 4296
_diffrn_reflns_theta_max 22.5
_diffrn_reflns_theta_min 1.11
_diffrn_standards_decay_% none
_diffrn_standards_interval_count 97
_diffrn_standards_number 3
_exptl_absorpt_coefficient_mu 0.305
_exptl_absorpt_correction_T_max 0.941
_exptl_absorpt_correction_T_min 0.737
_exptl_absorpt_correction_type '\y scan (North et al., 1968)'
_exptl_crystal_colour yellow
_exptl_crystal_density_diffrn 1.586
_exptl_crystal_density_method 'not measured'
_exptl_crystal_description needle
_exptl_crystal_F_000 744
_exptl_crystal_size_max 0.3
_exptl_crystal_size_mid 0.2
_exptl_crystal_size_min 0.2
_refine_diff_density_max 0.450
_refine_diff_density_min -0.329
_refine_ls_extinction_method none
_refine_ls_goodness_of_fit_all 1.047
_refine_ls_goodness_of_fit_obs 1.129
_refine_ls_hydrogen_treatment noref
_refine_ls_matrix_type full
_refine_ls_number_parameters 433
_refine_ls_number_reflns 3452
_refine_ls_number_restraints 0
_refine_ls_restrained_S_all 1.109
_refine_ls_restrained_S_obs 1.129
_refine_ls_R_factor_all 0.100
_refine_ls_R_factor_obs 0.061
_refine_ls_shift/esd_max 0.001
_refine_ls_shift/esd_mean 0.000
_refine_ls_structure_factor_coef Fsqd
_refine_ls_weighting_scheme
;calc w = 1/[\s^2^(F~o~^2^)+(0.0975P)^2^+0.3048P] where P =
 (F~o~^2^+2F~c~^2^)/3
;
_refine_ls_wR_factor_all 0.187
_refine_ls_wR_factor_obs 0.152
_reflns_number_observed 2586
_reflns_number_total 3835
_reflns_observed_criterion I>2\s(I)
_cod_data_source_file de1081.cif
_cod_data_source_block capicgly
_cod_original_cell_volume 1504.4(5)
_cod_database_code 2008062

loop_
_symmetry_equiv_pos_as_xyz
'x, y, z'
'-x, -y, -z'

loop_
_atom_site_aniso_label
_atom_site_aniso_U_11
_atom_site_aniso_U_22
_atom_site_aniso_U_33
_atom_site_aniso_U_12
_atom_site_aniso_U_13
_atom_site_aniso_U_23
Ca 0.0514(7) 0.0383(6) 0.0386(6) 0.0194(5) 0.0130(5) 0.0084(4)
O1 0.070(3) 0.055(2) 0.054(2) 0.026(2) 0.020(2) 0.015(2)
O2 0.101(4) 0.093(3) 0.071(3) 0.060(3) 0.036(3) 0.040(2)
O3 0.212(6) 0.151(5) 0.081(3) 0.143(5) 0.062(4) 0.048(3)
O4 0.216(7) 0.143(5) 0.080(3) 0.116(5) 0.077(4) 0.044(3)
O5 0.114(4) 0.099(3) 0.063(3) 0.038(3) 0.024(3) 0.041(3)
O6 0.230(8) 0.089(4) 0.161(6) 0.098(4) 0.101(5) 0.062(4)
O7 0.145(5) 0.123(4) 0.120(4) 0.091(4) 0.074(4) 0.062(4)
O8 0.069(3) 0.066(2) 0.055(2) 0.024(2) 0.020(2) 0.021(2)
O9 0.135(4) 0.077(3) 0.063(3) 0.028(3) 0.040(3) 0.011(2)
O10 0.192(6) 0.067(3) 0.104(4) 0.006(4) 0.052(4) -0.002(3)
O11 0.100(4) 0.115(5) 0.129(5) 0.009(4) 0.039(4) 0.057(4)
O12 0.124(5) 0.136(5) 0.099(4) 0.050(4) 0.068(4) 0.050(4)
O13 0.112(4) 0.117(4) 0.073(3) 0.023(3) -0.001(3) -0.016(3)
O14 0.148(5) 0.071(3) 0.108(4) 0.005(3) 0.049(4) 0.005(3)
O15 0.073(3) 0.057(2) 0.061(2) 0.017(2) 0.006(2) 0.006(2)
O16 0.072(3) 0.078(3) 0.063(3) 0.036(2) 0.006(2) 0.000(2)
O17 0.084(3) 0.051(2) 0.066(2) 0.027(2) 0.018(2) 0.012(2)
O18 0.073(3) 0.067(3) 0.076(3) 0.018(2) 0.007(2) 0.015(2)
O19 0.094(4) 0.072(3) 0.075(3) 0.048(3) 0.030(3) 0.032(2)
N1 0.072(3) 0.061(3) 0.052(3) 0.032(3) 0.016(3) 0.011(2)
N2 0.088(4) 0.092(4) 0.053(3) 0.035(3) 0.019(3) 0.023(3)
N3 0.089(4) 0.058(3) 0.072(3) 0.036(3) 0.032(3) 0.025(3)
N4 0.102(4) 0.045(3) 0.057(3) 0.025(3) 0.017(3) 0.010(3)
N5 0.081(4) 0.092(5) 0.094(5) 0.035(4) 0.030(4) 0.050(4)
N6 0.088(4) 0.067(4) 0.059(4) 0.019(3) 0.016(3) 0.003(3)
C1 0.047(3) 0.047(3) 0.047(3) 0.010(3) 0.011(3) 0.010(2)
C2 0.049(3) 0.046(3) 0.046(3) 0.015(3) 0.006(3) 0.013(2)
C3 0.059(4) 0.054(3) 0.052(3) 0.020(3) 0.015(3) 0.007(3)
C4 0.060(4) 0.059(3) 0.045(3) 0.019(3) 0.016(3) 0.012(3)
C5 0.061(4) 0.056(3) 0.052(3) 0.012(3) 0.006(3) 0.019(3)
C6 0.053(3) 0.048(3) 0.056(4) 0.019(3) 0.009(3) 0.012(3)
C7 0.052(4) 0.054(3) 0.046(3) 0.027(3) 0.010(3) 0.023(3)
C8 0.054(4) 0.048(3) 0.043(3) 0.022(3) 0.006(3) 0.013(3)
C9 0.064(4) 0.051(3) 0.065(4) 0.024(3) 0.003(3) 0.023(3)
C10 0.054(4) 0.067(4) 0.065(4) 0.024(3) 0.016(3) 0.034(3)
C11 0.064(4) 0.074(4) 0.045(3) 0.037(3) 0.014(3) 0.022(3)
C12 0.058(4) 0.052(3) 0.047(3) 0.025(3) 0.013(3) 0.012(3)
C13 0.101(5) 0.057(4) 0.069(4) 0.020(4) 0.007(4) -0.004(3)
C14 0.065(5) 0.079(4) 0.065(4) 0.015(3) -0.007(3) 0.001(3)
C15 0.078(5) 0.080(5) 0.071(4) 0.032(4) -0.001(4) 0.008(3)
C16 0.092(6) 0.117(6) 0.081(5) 0.056(5) 0.005(4) -0.022(4)
C17 0.119(7) 0.063(5) 0.123(6) 0.055(5) 0.015(5) 0.006(4)
C18 0.110(7) 0.042(4) 0.143(7) -0.002(4) 0.006(6) 0.012(4)
C19 0.103(6) 0.080(5) 0.124(7) 0.012(5) -0.018(5) -0.021(5)
C20 0.059(5) 0.124(7) 0.087(5) 0.013(4) 0.002(4) 0.045(5)
C21 0.085(6) 0.121(7) 0.119(6) 0.058(5) 0.029(5) 0.066(6)
C22 0.204(10) 0.088(5) 0.114(6) 0.097(6) 0.067(6) 0.049(5)

loop_
_atom_site_label
_atom_site_fract_x
_atom_site_fract_y
_atom_site_fract_z
_atom_site_U_iso_or_equiv
_atom_site_thermal_displace_type
_atom_site_calc_flag
_atom_site_refinement_flags
_atom_site_occupancy
_atom_site_disorder_group
_atom_site_type_symbol
Ca 0.70388(13) 0.74448(10) 0.74259(5) 0.0409(3) Uani d . 1 . Ca
O1 0.7411(4) 0.8897(4) 0.6473(2) 0.0565(10) Uani d . 1 . O
O2 0.8821(5) 0.6751(5) 0.6521(2) 0.0778(13) Uani d . 1 . O
O3 0.9761(8) 0.5930(7) 0.5607(3) 0.126(2) Uani d . 1 . O
O4 0.9338(8) 0.7483(7) 0.3367(3) 0.128(2) Uani d . 1 . O
O5 0.8603(6) 0.9443(5) 0.3306(2) 0.0865(14) Uani d . 1 . O
O6 0.7064(9) 1.2027(6) 0.5377(4) 0.141(3) Uani d . 1 . O
O7 0.5761(7) 1.0794(6) 0.6013(3) 0.111(2) Uani d . 1 . O
O8 0.6379(5) 0.7316(4) 0.8620(2) 0.0601(10) Uani d . 1 . O
O9 0.5252(6) 0.4995(5) 0.7565(2) 0.0899(15) Uani d . 1 . O
O10 0.3927(8) 0.3150(6) 0.7851(3) 0.125(2) Uani d . 1 . O
O11 0.1037(7) 0.3392(7) 0.9849(3) 0.112(2) Uani d . 1 . O
O12 0.1667(7) 0.5274(7) 1.0711(3) 0.110(2) Uani d . 1 . O
O13 0.6412(6) 0.8914(6) 1.0696(3) 0.107(2) Uani d . 1 . O
O14 0.6498(7) 0.9640(6) 0.9691(3) 0.112(2) Uani d . 1 . O
O15 0.5186(5) 0.5937(4) 0.6243(2) 0.0649(11) Uani d . 1 . O
O16 0.4351(5) 0.7912(4) 0.7284(2) 0.0700(11) Uani d . 1 . O
O17 0.7005(5) 0.9920(4) 0.7989(2) 0.0650(11) Uani d . 1 . O
O18 0.9603(5) 0.8896(4) 0.8142(2) 0.0718(12) Uani d . 1 . O
O19 0.8807(6) 0.5939(4) 0.7865(2) 0.0722(12) Uani d . 1 . O
N1 0.9064(6) 0.6752(5) 0.5893(3) 0.0585(12) Uani d . 1 . N
N2 0.8834(7) 0.8496(7) 0.3632(3) 0.0739(15) Uani d . 1 . N
N3 0.6758(7) 1.0953(5) 0.5620(3) 0.0672(14) Uani d . 1 . N
N4 0.4499(7) 0.4434(5) 0.7995(3) 0.0661(14) Uani d . 1 . N
N5 0.1820(7) 0.4622(8) 1.0126(4) 0.082(2) Uani d . 1 . N
N6 0.6080(7) 0.8706(6) 1.0034(3) 0.0724(15) Uani d . 1 . N
C1 0.7762(6) 0.8794(5) 0.5843(3) 0.0467(13) Uani d . 1 . C
C2 0.8532(6) 0.7734(5) 0.5489(3) 0.0463(13) Uani d . 1 . C
C3 0.8865(6) 0.7624(6) 0.4780(3) 0.0539(14) Uani d . 1 . C
H3A 0.9348(6) 0.6911(6) 0.4582(3) 0.065 Uiso calc R 1 . H
C4 0.8471(7) 0.8584(6) 0.4371(3) 0.0533(14) Uani d . 1 . C
C5 0.7789(7) 0.9679(6) 0.4666(3) 0.0558(15) Uani d . 1 . C
H5A 0.7575(7) 1.0350(6) 0.4394(3) 0.067 Uiso calc R 1 . H
C6 0.7441(6) 0.9757(6) 0.5357(3) 0.0511(14) Uani d . 1 . C
C7 0.5334(6) 0.6693(6) 0.8938(3) 0.0466(13) Uani d . 1 . C
C8 0.4316(6) 0.5264(5) 0.8677(3) 0.0461(13) Uani d . 1 . C
C9 0.3211(7) 0.4603(6) 0.9052(3) 0.0575(15) Uani d . 1 . C
H9A 0.2599(7) 0.3670(6) 0.8853(3) 0.069 Uiso calc R 1 . H
C10 0.2992(7) 0.5298(7) 0.9717(3) 0.0574(15) Uani d . 1 . C
C11 0.3946(7) 0.6654(6) 1.0027(3) 0.0560(15) Uani d . 1 . C
H11A 0.3825(7) 0.7117(6) 1.0487(3) 0.067 Uiso calc R 1 . H
C12 0.5062(7) 0.7314(6) 0.9660(3) 0.0497(13) Uani d . 1 . C
C13 0.5252(8) 0.4466(6) 0.5935(3) 0.078(2) Uani d . 1 . C
H13A 0.6340(8) 0.4413(6) 0.5961(3) 0.117 Uiso calc R 1 . H
H13B 0.4760(8) 0.4210(6) 0.5434(3) 0.117 Uiso calc R 1 . H
H13C 0.4701(8) 0.3806(6) 0.6206(3) 0.117 Uiso calc R 1 . H
C14 0.3601(8) 0.6083(7) 0.6219(3) 0.073(2) Uani d . 1 . C
H14A 0.3017(8) 0.5428(7) 0.6491(3) 0.088 Uiso calc R 1 . H
H14B 0.3077(8) 0.5834(7) 0.5716(3) 0.088 Uiso calc R 1 . H
C15 0.3616(8) 0.7617(7) 0.6544(3) 0.076(2) Uani d . 1 . C
H15A 0.4207(8) 0.8278(7) 0.6276(3) 0.091 Uiso calc R 1 . H
H15B 0.2541(8) 0.7738(7) 0.6520(3) 0.091 Uiso calc R 1 . H
C16 0.4258(9) 0.9259(9) 0.7710(4) 0.098(2) Uani d . 1 . C
H16A 0.3361(9) 0.9557(9) 0.7490(4) 0.117 Uiso calc R 1 . H
H16B 0.4070(9) 0.9121(9) 0.8197(4) 0.117 Uiso calc R 1 . H
C17 0.5668(10) 1.0385(7) 0.7767(5) 0.098(2) Uani d . 1 . C
H17A 0.5749(10) 1.0663(7) 0.7297(5) 0.118 Uiso calc R 1 . H
H17B 0.5612(10) 1.1229(7) 0.8117(5) 0.118 Uiso calc R 1 . H
C18 0.8498(10) 1.0910(7) 0.8144(5) 0.103(3) Uani d . 1 . C
H18A 0.8421(10) 1.1802(7) 0.8449(5) 0.124 Uiso calc R 1 . H
H18B 0.8840(10) 1.1135(7) 0.7692(5) 0.124 Uiso calc R 1 . H
C19 0.9634(10) 1.0320(8) 0.8510(5) 0.112(3) Uani d . 1 . C
H19A 1.0687(10) 1.0943(8) 0.8539(5) 0.134 Uiso calc R 1 . H
H19B 0.9416(10) 1.0293(8) 0.9004(5) 0.134 Uiso calc R 1 . H
C20 1.0281(8) 0.8113(9) 0.8614(4) 0.089(2) Uani d . 1 . C
H20A 0.9638(8) 0.7952(9) 0.8998(4) 0.107 Uiso calc R 1 . H
H20B 1.1340(8) 0.8664(9) 0.8840(4) 0.107 Uiso calc R 1 . H
C21 1.0353(10) 0.6714(9) 0.8180(5) 0.097(2) Uani d . 1 . C
H21A 1.1008(10) 0.6876(9) 0.7801(5) 0.116 Uiso calc R 1 . H
H21B 1.0820(10) 0.6165(9) 0.8491(5) 0.116 Uiso calc R 1 . H
C22 0.8762(12) 0.4494(8) 0.7511(4) 0.119(3) Uani d . 1 . C
H22A 0.7689(12) 0.3997(8) 0.7303(4) 0.178 Uiso calc R 1 . H
H22B 0.9147(12) 0.3989(8) 0.7862(4) 0.178 Uiso calc R 1 . H
H22C 0.9419(12) 0.4527(8) 0.7132(4) 0.178 Uiso calc R 1 . H

loop_
_atom_type_symbol
_atom_type_description
_atom_type_scat_dispersion_real
_atom_type_scat_dispersion_imag
_atom_type_scat_source
C C 0.0033 0.0016 'International Tables Vol C Tables 4.2.6.8 and 6.1.1.4'
H H 0.0000 0.0000 'International Tables Vol C Tables 4.2.6.8 and 6.1.1.4'
N N 0.0061 0.0033 'International Tables Vol C Tables 4.2.6.8 and 6.1.1.4'
O O 0.0106 0.0060 'International Tables Vol C Tables 4.2.6.8 and 6.1.1.4'
Ca Ca 0.2262 0.3064 'International Tables Vol C Tables 4.2.6.8 and 6.1.1.4'

loop_
_geom_angle_atom_site_label_1
_geom_angle_atom_site_label_2
_geom_angle_atom_site_label_3
_geom_angle
_geom_angle_publ_flag
O8 Ca O17 74.37(13) y
O8 Ca O1 147.25(13) y
O17 Ca O1 73.41(12) y
O8 Ca O18 81.74(14) y
O17 Ca O18 65.90(15) y
O1 Ca O18 90.41(13) y
O8 Ca O16 79.88(13) y
O17 Ca O16 66.74(14) y
O1 Ca O16 82.23(13) y
O18 Ca O16 132.20(14) y
O8 Ca O19 77.91(13) y
O17 Ca O19 127.1(2) y
O1 Ca O19 127.59(13) y
O18 Ca O19 66.23(15) y
O16 Ca O19 148.13(15) y
O8 Ca O2 144.43(13) y
O17 Ca O2 126.02(14) y
O1 Ca O2 64.10(12) y
O18 Ca O2 82.2(2) y
O16 Ca O2 133.01(14) y
O19 Ca O2 66.57(13) y
O8 Ca O9 64.06(14) y
O17 Ca O9 129.22(14) y
O1 Ca O9 137.52(14) y
O18 Ca O9 130.2(2) y
O16 Ca O9 78.0(2) y
O19 Ca O9 71.8(2) y
O2 Ca O9 104.72(15) y
O8 Ca O15 122.58(14) y
O17 Ca O15 124.22(14) y
O1 Ca O15 72.89(12) y
O18 Ca O15 154.54(14) y
O16 Ca O15 65.73(13) y
O19 Ca O15 108.65(14) y
O2 Ca O15 73.28(15) y
O9 Ca O15 64.74(14) y
C1 O1 Ca 139.8(3) ?
N1 O2 Ca 142.9(3) ?
C7 O8 Ca 141.6(3) ?
N4 O9 Ca 141.7(4) ?
C14 O15 C13 112.0(5) ?
C14 O15 Ca 113.2(3) ?
C13 O15 Ca 121.8(4) ?
C15 O16 C16 115.1(5) ?
C15 O16 Ca 113.4(3) ?
C16 O16 Ca 114.0(4) ?
C17 O17 C18 119.5(5) ?
C17 O17 Ca 116.2(4) ?
C18 O17 Ca 114.6(4) ?
C19 O18 C20 111.7(6) ?
C19 O18 Ca 116.6(4) ?
C20 O18 Ca 112.2(4) ?
C21 O19 C22 111.7(6) ?
C21 O19 Ca 115.2(4) ?
C22 O19 Ca 124.3(5) ?
O3 N1 O2 119.9(5) ?
O3 N1 C2 119.1(5) ?
O2 N1 C2 121.0(5) ?
O4 N2 O5 123.5(5) ?
O4 N2 C4 118.3(5) ?
O5 N2 C4 118.2(5) ?
O6 N3 O7 120.3(6) ?
O6 N3 C6 119.2(5) ?
O7 N3 C6 119.9(5) ?
O10 N4 O9 119.0(5) ?
O10 N4 C8 119.4(5) ?
O9 N4 C8 121.5(5) ?
O12 N5 O11 123.6(7) ?
O12 N5 C10 119.5(7) ?
O11 N5 C10 116.9(7) ?
O14 N6 O13 122.2(6) ?
O14 N6 C12 119.6(5) ?
O13 N6 C12 118.0(6) ?
O1 C1 C2 126.0(5) ?
O1 C1 C6 123.3(5) ?
C2 C1 C6 110.7(5) ?
C3 C2 N1 115.7(5) ?
C3 C2 C1 124.5(5) ?
N1 C2 C1 119.8(5) ?
C4 C3 C2 119.1(5) ?
C3 C4 C5 121.0(5) ?
C3 C4 N2 119.7(5) ?
C5 C4 N2 119.2(5) ?
C6 C5 C4 119.2(5) ?
C5 C6 N3 115.0(5) ?
C5 C6 C1 125.4(5) ?
N3 C6 C1 119.6(5) ?
O8 C7 C8 126.0(5) ?
O8 C7 C12 122.7(5) ?
C8 C7 C12 111.2(5) ?
C9 C8 N4 116.6(5) ?
C9 C8 C7 124.2(5) ?
N4 C8 C7 119.1(5) ?
C8 C9 C10 120.5(5) ?
C9 C10 C11 119.8(5) ?
C9 C10 N5 121.7(6) ?
C11 C10 N5 118.5(6) ?
C12 C11 C10 119.9(5) ?
C11 C12 C7 124.3(5) ?
C11 C12 N6 116.9(5) ?
C7 C12 N6 118.7(5) ?
O15 C14 C15 109.3(5) ?
O16 C15 C14 107.6(5) ?
C17 C16 O16 112.7(6) ?
O17 C17 C16 110.6(6) ?
O17 C18 C19 110.5(6) ?
O18 C19 C18 111.7(6) ?
O18 C20 C21 108.6(6) ?
O19 C21 C20 108.7(6) ?

loop_
_geom_bond_atom_site_label_1
_geom_bond_atom_site_label_2
_geom_bond_site_symmetry_2
_geom_bond_distance
_geom_bond_publ_flag
Ca O8 . 2.388(4) y
Ca O17 . 2.451(4) y
Ca O1 . 2.458(4) y
Ca O18 . 2.474(4) y
Ca O16 . 2.485(4) y
Ca O19 . 2.516(4) y
Ca O2 . 2.527(4) y
Ca O9 . 2.597(5) y
Ca O15 . 2.604(4) y
O1 C1 . 1.245(6) ?
O2 N1 . 1.219(5) ?
O3 N1 . 1.195(6) ?
O4 N2 . 1.212(7) ?
O5 N2 . 1.224(6) ?
O6 N3 . 1.189(6) ?
O7 N3 . 1.199(6) ?
O8 C7 . 1.241(6) ?
O9 N4 . 1.215(6) ?
O10 N4 . 1.200(6) ?
O11 N5 . 1.225(7) ?
O12 N5 . 1.206(7) ?
O13 N6 . 1.219(6) ?
O14 N6 . 1.208(6) ?
O15 C14 . 1.420(7) ?
O15 C13 . 1.456(7) ?
O16 C15 . 1.423(7) ?
O16 C16 . 1.431(8) ?
O17 C17 . 1.392(8) ?
O17 C18 . 1.402(8) ?
O18 C19 . 1.423(8) ?
O18 C20 . 1.424(8) ?
O19 C21 . 1.403(9) ?
O19 C22 . 1.430(8) ?
N1 C2 . 1.435(7) ?
N2 C4 . 1.448(7) ?
N3 C6 . 1.452(7) ?
N4 C8 . 1.435(7) ?
N5 C10 . 1.447(8) ?
N6 C12 . 1.452(7) ?
C1 C2 . 1.453(7) ?
C1 C6 . 1.458(7) ?
C2 C3 . 1.383(7) ?
C3 C4 . 1.378(7) ?
C4 C5 . 1.389(7) ?
C5 C6 . 1.355(7) ?
C7 C8 . 1.437(7) ?
C7 C12 . 1.451(7) ?
C8 C9 . 1.360(7) ?
C9 C10 . 1.368(8) ?
C10 C11 . 1.379(8) ?
C11 C12 . 1.357(7) ?
C14 C15 . 1.499(8) ?
C16 C17 . 1.430(10) ?
C18 C19 . 1.424(10) ?
C20 C21 . 1.472(10) ?

loop_
_geom_torsion_atom_site_label_1
_geom_torsion_atom_site_label_2
_geom_torsion_atom_site_label_3
_geom_torsion_atom_site_label_4
_geom_torsion
_geom_torsion_publ_flag
O8 Ca O1 C1 -179.0(5) ?
O17 Ca O1 C1 170.3(6) ?
O18 Ca O1 C1 105.7(5) ?
O16 Ca O1 C1 -121.7(5) ?
O19 Ca O1 C1 45.9(6) ?
O2 Ca O1 C1 24.5(5) ?
O9 Ca O1 C1 -59.0(6) ?
O15 Ca O1 C1 -54.8(5) ?
O8 Ca O2 N1 173.3(5) ?
O17 Ca O2 N1 -70.3(7) ?
O1 Ca O2 N1 -28.5(6) ?
O18 Ca O2 N1 -122.8(6) ?
O16 Ca O2 N1 20.3(7) ?
O19 Ca O2 N1 169.8(7) ?
O9 Ca O2 N1 107.5(6) ?
O15 Ca O2 N1 50.2(6) ?
O17 Ca O8 C7 122.4(5) ?
O1 Ca O8 C7 111.8(5) ?
O18 Ca O8 C7 -170.4(5) ?
O16 Ca O8 C7 53.9(5) ?
O19 Ca O8 C7 -103.1(5) ?
O2 Ca O8 C7 -106.4(6) ?
O9 Ca O8 C7 -27.6(5) ?
O15 Ca O8 C7 1.5(6) ?
O8 Ca O9 N4 9.2(7) ?
O17 Ca O9 N4 -29.2(8) ?
O1 Ca O9 N4 -139.4(6) ?
O18 Ca O9 N4 60.8(7) ?
O16 Ca O9 N4 -75.2(7) ?
O19 Ca O9 N4 94.3(7) ?
O2 Ca O9 N4 153.1(7) ?
O15 Ca O9 N4 -143.8(7) ?
O8 Ca O15 C14 51.4(4) ?
O17 Ca O15 C14 -41.4(4) ?
O1 Ca O15 C14 -96.6(4) ?
O18 Ca O15 C14 -147.6(4) ?
O16 Ca O15 C14 -7.5(4) ?
O19 Ca O15 C14 138.7(4) ?
O2 Ca O15 C14 -164.0(4) ?
O9 Ca O15 C14 80.3(4) ?
O8 Ca O15 C13 -86.9(4) ?
O17 Ca O15 C13 -179.7(4) ?
O1 Ca O15 C13 125.1(4) ?
O18 Ca O15 C13 74.1(5) ?
O16 Ca O15 C13 -145.8(4) ?
O19 Ca O15 C13 0.4(4) ?
O2 Ca O15 C13 57.8(4) ?
O9 Ca O15 C13 -58.0(4) ?
O8 Ca O16 C15 -158.6(4) ?
O17 Ca O16 C15 124.2(4) ?
O1 Ca O16 C15 49.0(4) ?
O18 Ca O16 C15 132.5(4) ?
O19 Ca O16 C15 -112.2(4) ?
O2 Ca O16 C15 5.9(5) ?
O9 Ca O16 C15 -93.2(4) ?
O15 Ca O16 C15 -25.7(4) ?
O8 Ca O16 C16 67.2(5) ?
O17 Ca O16 C16 -10.0(4) ?
O1 Ca O16 C16 -85.2(5) ?
O18 Ca O16 C16 -1.7(5) ?
O19 Ca O16 C16 113.6(5) ?
O2 Ca O16 C16 -128.3(4) ?
O9 Ca O16 C16 132.6(5) ?
O15 Ca O16 C16 -159.9(5) ?
O8 Ca O17 C17 -102.5(5) ?
O1 Ca O17 C17 71.6(5) ?
O18 Ca O17 C17 169.7(5) ?
O16 Ca O17 C17 -17.0(5) ?
O19 Ca O17 C17 -163.5(4) ?
O2 Ca O17 C17 110.3(5) ?
O9 Ca O17 C17 -67.0(5) ?
O15 Ca O17 C17 16.6(5) ?
O8 Ca O17 C18 111.5(5) ?
O1 Ca O17 C18 -74.4(5) ?
O18 Ca O17 C18 23.7(4) ?
O16 Ca O17 C18 -163.0(5) ?
O19 Ca O17 C18 50.5(5) ?
O2 Ca O17 C18 -35.7(5) ?
O9 Ca O17 C18 147.0(5) ?
O15 Ca O17 C18 -129.4(5) ?
O8 Ca O18 C19 -73.7(5) ?
O17 Ca O18 C19 2.8(5) ?
O1 Ca O18 C19 74.4(5) ?
O16 Ca O18 C19 -5.4(6) ?
O19 Ca O18 C19 -154.0(5) ?
O2 Ca O18 C19 138.2(5) ?
O9 Ca O18 C19 -119.1(5) ?
O15 Ca O18 C19 122.4(5) ?
O8 Ca O18 C20 57.0(4) ?
O17 Ca O18 C20 133.5(5) ?
O1 Ca O18 C20 -154.9(4) ?
O16 Ca O18 C20 125.2(4) ?
O19 Ca O18 C20 -23.4(4) ?
O2 Ca O18 C20 -91.1(4) ?
O9 Ca O18 C20 11.6(5) ?
O15 Ca O18 C20 -106.9(5) ?
O8 Ca O19 C21 -95.0(5) ?
O17 Ca O19 C21 -35.5(5) ?
O1 Ca O19 C21 62.0(5) ?
O18 Ca O19 C21 -8.8(4) ?
O16 Ca O19 C21 -141.8(4) ?
O2 Ca O19 C21 82.9(5) ?
O9 Ca O19 C21 -161.4(5) ?
O15 Ca O19 C21 144.4(4) ?
O8 Ca O19 C22 120.3(5) ?
O17 Ca O19 C22 179.8(5) ?
O1 Ca O19 C22 -82.7(5) ?
O18 Ca O19 C22 -153.5(5) ?
O16 Ca O19 C22 73.5(5) ?
O2 Ca O19 C22 -61.8(5) ?
O9 Ca O19 C22 53.9(5) ?
O15 Ca O19 C22 -0.3(5) ?
Ca O2 N1 O3 -157.8(6) ?
Ca O2 N1 C2 22.5(9) ?
Ca O9 N4 O10 -172.7(5) ?
Ca O9 N4 C8 5.6(10) ?
Ca O1 C1 C2 -18.2(9) ?
Ca O1 C1 C6 162.0(4) ?
O3 N1 C2 C3 0.9(8) ?
O2 N1 C2 C3 -179.4(5) ?
O3 N1 C2 C1 -176.6(6) ?
O2 N1 C2 C1 3.1(8) ?
O1 C1 C2 C3 178.1(5) ?
C6 C1 C2 C3 -2.1(7) ?
O1 C1 C2 N1 -4.7(8) ?
C6 C1 C2 N1 175.2(4) ?
N1 C2 C3 C4 -176.4(5) ?
C1 C2 C3 C4 0.9(8) ?
C2 C3 C4 C5 1.8(8) ?
C2 C3 C4 N2 179.1(5) ?
O4 N2 C4 C3 7.1(9) ?
O5 N2 C4 C3 -173.4(5) ?
O4 N2 C4 C5 -175.6(6) ?
O5 N2 C4 C5 3.9(8) ?
C3 C4 C5 C6 -3.1(8) ?
N2 C4 C5 C6 179.6(5) ?
C4 C5 C6 N3 179.0(5) ?
C4 C5 C6 C1 1.8(9) ?
O6 N3 C6 C5 -27.4(9) ?
O7 N3 C6 C5 144.2(6) ?
O6 N3 C6 C1 149.9(6) ?
O7 N3 C6 C1 -38.5(8) ?
O1 C1 C6 C5 -179.5(5) ?
C2 C1 C6 C5 0.7(8) ?
O1 C1 C6 N3 3.5(8) ?
C2 C1 C6 N3 -176.4(5) ?
Ca O8 C7 C8 29.2(8) ?
Ca O8 C7 C12 -154.8(4) ?
O10 N4 C8 C9 -14.1(8) ?
O9 N4 C8 C9 167.6(5) ?
O10 N4 C8 C7 163.3(6) ?
O9 N4 C8 C7 -15.0(8) ?
O8 C7 C8 C9 178.2(5) ?
C12 C7 C8 C9 1.8(7) ?
O8 C7 C8 N4 1.1(8) ?
C12 C7 C8 N4 -175.4(4) ?
N4 C8 C9 C10 178.0(5) ?
C7 C8 C9 C10 0.8(8) ?
C8 C9 C10 C11 -2.9(8) ?
C8 C9 C10 N5 179.8(5) ?
O12 N5 C10 C9 -180.0(6) ?
O11 N5 C10 C9 0.3(8) ?
O12 N5 C10 C11 2.6(8) ?
O11 N5 C10 C11 -177.1(6) ?
C9 C10 C11 C12 2.2(8) ?
N5 C10 C11 C12 179.6(5) ?
C10 C11 C12 C7 0.7(8) ?
C10 C11 C12 N6 -176.8(5) ?
O8 C7 C12 C11 -179.1(5) ?
C8 C7 C12 C11 -2.5(7) ?
O8 C7 C12 N6 -1.6(8) ?
C8 C7 C12 N6 174.9(5) ?
O14 N6 C12 C11 -143.7(6) ?
O13 N6 C12 C11 32.3(8) ?
O14 N6 C12 C7 38.7(8) ?
O13 N6 C12 C7 -145.3(6) ?
C13 O15 C14 C15 179.9(5) y
Ca O15 C14 C15 37.5(6) ?
C16 O16 C15 C14 -171.2(6) y
Ca O16 C15 C14 55.1(6) ?
O15 C14 C15 O16 -61.2(7) y
C15 O16 C16 C17 -98.0(7) y
Ca O16 C16 C17 35.5(8) ?
C18 O17 C17 C16 -174.0(6) y
Ca O17 C17 C16 41.7(7) ?
O16 C16 C17 O17 -50.8(9) y
C17 O17 C18 C19 167.2(7) y
Ca O17 C18 C19 -48.0(8) ?
C20 O18 C19 C18 -159.1(7) y
Ca O18 C19 C18 -28.2(9) ?
O17 C18 C19 O18 49.5(10) y
C19 O18 C20 C21 -174.4(6) y
Ca O18 C20 C21 52.5(7) ?
C22 O19 C21 C20 -172.6(5) y
Ca O19 C21 C20 38.3(7) ?
O18 C20 C21 O19 -60.0(7) y

loop_
_cod_related_entry_id
_cod_related_entry_database
_cod_related_entry_code
1 ChemSpider 21136646
